data_4507525
loop_
_publ_author_name
'Heine, Johanna'
'Ho\/ly\'nska, Ma\/lgorzata'
'Reuter, Marco'
'Haas, Benedikt'
'Chatterjee, Sangam'
'Koch, Martin'
'Gries, Katharina I.'
'Volz, Kerstin'
'Dehnen, Stefanie'

_publ_section_title
;
 In(SAr)3As a Building Block for 3D and Helical Coordination Polymers
;
_journal_issue 3
_journal_name_full 'Crystal Growth &amp; Design'
_journal_page_first 1252
_journal_paper_doi 10.1021/cg301724v
_journal_volume 13
_journal_year 2013
_chemical_formula_moiety 'C24 H19 In N4 O S2'
_chemical_formula_sum 'C24 H19 In N4 O S2'
_chemical_formula_weight 558.37
_space_group_IT_number 19
_symmetry_cell_setting orthorhombic
_symmetry_space_group_name_Hall 'P 2ac 2ab'
_symmetry_space_group_name_H-M 'P 21 21 21'
_atom_sites_solution_hydrogens geom
_atom_sites_solution_primary direct
_atom_sites_solution_secondary difmap
_audit_creation_method SHELXL-97
_cell_angle_alpha 90.00
_cell_angle_beta 90.00
_cell_angle_gamma 90.00
_cell_formula_units_Z 4
_cell_length_a 10.283(3)
_cell_length_b 13.703(3)
_cell_length_c 16.698(4)
_cell_measurement_reflns_used 20834
_cell_measurement_temperature 100(2)
_cell_measurement_theta_max 27.85
_cell_measurement_theta_min 1.92
_cell_volume 2352.9(10)
_computing_structure_refinement 'SHELXL-97 (Sheldrick, 1997)'
_computing_structure_solution 'SHELXS-97 (Sheldrick, 1990)'
_diffrn_ambient_temperature 100(2)
_diffrn_measured_fraction_theta_full 1.000
_diffrn_measured_fraction_theta_max 1.000
_diffrn_measurement_device_type IPDS2
_diffrn_measurement_method \w
_diffrn_radiation_monochromator graphite
_diffrn_radiation_source 'fine-focus sealed tube'
_diffrn_radiation_type MoK\a
_diffrn_radiation_wavelength 0.71073
_diffrn_reflns_av_R_equivalents 0.1842
_diffrn_reflns_av_sigmaI/netI 0.0951
_diffrn_reflns_limit_h_max 13
_diffrn_reflns_limit_h_min -13
_diffrn_reflns_limit_k_max 15
_diffrn_reflns_limit_k_min -17
_diffrn_reflns_limit_l_max 21
_diffrn_reflns_limit_l_min -21
_diffrn_reflns_number 33309
_diffrn_reflns_theta_full 25.00
_diffrn_reflns_theta_max 26.71
_diffrn_reflns_theta_min 1.92
_exptl_absorpt_coefficient_mu 1.206
_exptl_absorpt_correction_T_max 0.964
_exptl_absorpt_correction_T_min 0.837
_exptl_absorpt_correction_type gaussian
_exptl_absorpt_process_details
;
        a grid of  8 x  8 x  8 =   512 sampling points was used
;
_exptl_crystal_colour yellow
_exptl_crystal_density_diffrn 1.576
_exptl_crystal_density_method 'not measured'
_exptl_crystal_description plate
_exptl_crystal_F_000 1120
_exptl_crystal_size_max 0.15
_exptl_crystal_size_mid 0.07
_exptl_crystal_size_min 0.02
_refine_diff_density_max 0.94
_refine_diff_density_min -1.04
_refine_diff_density_rms 0.10
_refine_ls_abs_structure_details 'Flack H D (1983), Acta Cryst. A39, 876-881'
_refine_ls_abs_structure_Flack -0.03(3)
_refine_ls_extinction_method none
_refine_ls_goodness_of_fit_ref 1.002
_refine_ls_hydrogen_treatment constr
_refine_ls_matrix_type full
_refine_ls_number_parameters 289
_refine_ls_number_reflns 4975
_refine_ls_number_restraints 0
_refine_ls_restrained_S_all 1.002
_refine_ls_R_factor_all 0.0615
_refine_ls_R_factor_gt 0.0447
_refine_ls_shift/su_max 0.001
_refine_ls_shift/su_mean 0.000
_refine_ls_structure_factor_coef Fsqd
_refine_ls_weighting_details 'calc w=1/[\s^2^(Fo^2^)+(0.0082P)^2^] where P=(Fo^2^+2Fc^2^)/3'
_refine_ls_weighting_scheme calc
_refine_ls_wR_factor_gt 0.0795
_refine_ls_wR_factor_ref 0.0826
_reflns_number_gt 3853
_reflns_number_total 4975
_reflns_threshold_expression >2sigma(I)
_cod_data_source_file cg301724v_si_004.cif
_cod_data_source_block 2
_cod_database_code 4507525

loop_
_symmetry_equiv_pos_as_xyz
'x, y, z'
'-x+1/2, -y, z+1/2'
'-x, y+1/2, -z+1/2'
'x+1/2, -y+1/2, -z'

loop_
_atom_site_label
_atom_site_type_symbol
_atom_site_fract_x
_atom_site_fract_y
_atom_site_fract_z
_atom_site_U_iso_or_equiv
_atom_site_adp_type
_atom_site_occupancy
_atom_site_symmetry_multiplicity
_atom_site_calc_flag
_atom_site_refinement_flags
In1 In 0.67362(3) 0.75296(3) 0.77589(2) 0.02627(10) Uani 1 1 d .
S1 S 0.61601(15) 0.69354(9) 0.64288(9) 0.0301(3) Uani 1 1 d .
S2 S 0.69380(17) 0.69669(9) 0.91554(9) 0.0332(4) Uani 1 1 d .
N1 N 1.1573(6) 1.1299(3) 0.7504(3) 0.0288(13) Uani 1 1 d .
N2 N 0.4391(5) 0.7745(2) 0.8021(3) 0.0291(12) Uani 1 1 d .
N3 N 0.6195(5) 0.9125(2) 0.7926(3) 0.0270(11) Uani 1 1 d .
N4 N 0.7177(5) 0.9813(3) 0.7864(3) 0.0290(12) Uani 1 1 d .
O1 O 0.8480(5) 0.8455(2) 0.7589(3) 0.0308(11) Uani 1 1 d .
C1 C 0.4852(6) 0.7672(4) 0.6105(3) 0.0328(15) Uani 1 1 d .
C2 C 0.4992(7) 0.8681(4) 0.6005(4) 0.0370(16) Uani 1 1 d .
H2 H 0.5782 0.8993 0.6150 0.044 Uiso 1 1 calc R
C3 C 0.3962(9) 0.9225(4) 0.5693(4) 0.0468(19) Uani 1 1 d .
H3 H 0.4057 0.9911 0.5629 0.056 Uiso 1 1 calc R
C4 C 0.2828(9) 0.8791(5) 0.5478(5) 0.057(2) Uani 1 1 d .
H4 H 0.2145 0.9173 0.5258 0.068 Uiso 1 1 calc R
C5 C 0.2660(7) 0.7794(4) 0.5579(4) 0.0481(19) Uani 1 1 d .
H5 H 0.1870 0.7489 0.5423 0.058 Uiso 1 1 calc R
C6 C 0.3649(6) 0.7255(3) 0.5906(4) 0.0369(16) Uani 1 1 d .
H6 H 0.3516 0.6579 0.6001 0.044 Uiso 1 1 calc R
C7 C 0.6658(6) 0.8120(3) 0.9623(3) 0.0276(12) Uani 1 1 d .
C8 C 0.7641(7) 0.8801(4) 0.9675(3) 0.0302(13) Uani 1 1 d .
H8 H 0.8483 0.8651 0.9475 0.036 Uiso 1 1 calc R
C9 C 0.7399(8) 0.9715(4) 1.0024(4) 0.0412(17) Uani 1 1 d .
H9 H 0.8075 1.0186 1.0057 0.049 Uiso 1 1 calc R
C10 C 0.6182(7) 0.9928(4) 1.0317(4) 0.0365(15) Uani 1 1 d .
H10 H 0.6022 1.0546 1.0554 0.044 Uiso 1 1 calc R
C11 C 0.5174(7) 0.9240(4) 1.0269(4) 0.0396(16) Uani 1 1 d .
H11 H 0.4332 0.9393 1.0468 0.048 Uiso 1 1 calc R
C12 C 0.5420(6) 0.8337(4) 0.9930(4) 0.0316(14) Uani 1 1 d .
H12 H 0.4749 0.7861 0.9905 0.038 Uiso 1 1 calc R
C13 C 1.1544(7) 1.0428(3) 0.7133(4) 0.0292(15) Uani 1 1 d .
H13 H 1.2266 1.0249 0.6809 0.035 Uiso 1 1 calc R
C14 C 1.0521(7) 0.9778(4) 0.7198(4) 0.0271(14) Uani 1 1 d .
H14 H 1.0560 0.9161 0.6939 0.033 Uiso 1 1 calc R
C15 C 0.9428(7) 1.0037(4) 0.7649(4) 0.0273(15) Uani 1 1 d .
C16 C 0.9466(7) 1.0934(4) 0.8054(4) 0.0343(15) Uani 1 1 d .
H16 H 0.8755 1.1133 0.8378 0.041 Uiso 1 1 calc R
C17 C 1.0544(6) 1.1523(4) 0.7977(4) 0.0336(15) Uani 1 1 d .
H17 H 1.0568 1.2117 0.8270 0.040 Uiso 1 1 calc R
C18 C 0.8292(7) 0.9374(3) 0.7697(4) 0.0287(14) Uani 1 1 d .
C19 C 0.5077(6) 0.9403(3) 0.8138(3) 0.0270(13) Uani 1 1 d .
H19 H 0.4905 1.0072 0.8240 0.032 Uiso 1 1 calc R
C20 C 0.4055(6) 0.8672(3) 0.8223(4) 0.0273(13) Uani 1 1 d .
C21 C 0.2820(7) 0.8899(4) 0.8516(4) 0.0336(15) Uani 1 1 d .
H21 H 0.2614 0.9552 0.8660 0.040 Uiso 1 1 calc R
C22 C 0.1906(7) 0.8180(4) 0.8595(4) 0.0336(13) Uani 1 1 d .
H22 H 0.1058 0.8325 0.8785 0.040 Uiso 1 1 calc R
C23 C 0.2251(7) 0.7232(4) 0.8389(4) 0.0351(16) Uani 1 1 d .
H23 H 0.1644 0.6713 0.8438 0.042 Uiso 1 1 calc R
C24 C 0.3506(6) 0.7058(4) 0.8109(4) 0.0335(14) Uani 1 1 d .
H24 H 0.3736 0.6408 0.7974 0.040 Uiso 1 1 calc R

loop_
_atom_site_aniso_label
_atom_site_aniso_U_11
_atom_site_aniso_U_22
_atom_site_aniso_U_33
_atom_site_aniso_U_23
_atom_site_aniso_U_13
_atom_site_aniso_U_12
In1 0.02715(17) 0.01497(13) 0.03670(19) -0.0006(2) 0.00080(18) -0.0007(2)
S1 0.0338(8) 0.0198(6) 0.0367(8) -0.0014(6) 0.0007(7) 0.0029(6)
S2 0.0436(10) 0.0184(6) 0.0375(9) -0.0010(6) -0.0007(8) 0.0048(6)
N1 0.033(3) 0.0173(19) 0.036(3) 0.0023(17) 0.002(3) 0.002(2)
N2 0.036(3) 0.017(2) 0.034(3) -0.0033(16) 0.000(2) -0.0001(17)
N3 0.031(3) 0.0139(17) 0.036(3) 0.0008(18) -0.004(2) -0.0010(17)
N4 0.034(3) 0.0152(17) 0.038(3) -0.002(2) 0.004(2) -0.0030(16)
O1 0.023(3) 0.0158(16) 0.054(3) -0.0036(15) 0.007(2) -0.0018(15)
C1 0.042(4) 0.028(4) 0.028(3) 0.006(2) -0.002(3) 0.003(2)
C2 0.051(4) 0.023(3) 0.037(4) 0.003(2) 0.005(3) -0.002(3)
C3 0.071(6) 0.028(3) 0.042(4) 0.003(3) 0.002(4) 0.014(3)
C4 0.069(6) 0.051(4) 0.051(5) -0.004(3) -0.004(4) 0.034(4)
C5 0.040(4) 0.046(4) 0.059(5) 0.000(3) -0.008(4) 0.007(3)
C6 0.038(4) 0.028(3) 0.045(4) -0.001(2) -0.004(3) 0.005(2)
C7 0.032(3) 0.026(2) 0.025(3) 0.001(2) -0.001(3) 0.001(3)
C8 0.032(4) 0.031(3) 0.027(3) 0.006(2) -0.001(3) -0.003(2)
C9 0.053(5) 0.028(3) 0.042(4) -0.001(3) -0.004(4) -0.014(3)
C10 0.049(4) 0.024(3) 0.036(4) 0.003(2) 0.000(3) 0.007(3)
C11 0.048(5) 0.036(3) 0.035(4) 0.004(3) 0.001(3) 0.012(3)
C12 0.029(4) 0.029(3) 0.037(4) -0.002(2) -0.002(3) -0.001(2)
C13 0.034(4) 0.020(2) 0.034(4) 0.000(2) 0.001(3) 0.003(2)
C14 0.030(4) 0.016(2) 0.035(4) -0.001(3) -0.001(3) -0.001(2)
C15 0.026(3) 0.016(2) 0.039(4) 0.002(2) -0.006(3) -0.001(2)
C16 0.034(4) 0.026(3) 0.043(4) -0.008(2) 0.004(3) 0.000(2)
C17 0.036(4) 0.024(2) 0.041(4) -0.001(2) 0.001(3) -0.007(2)
C18 0.030(3) 0.019(2) 0.038(3) 0.004(2) -0.003(4) 0.000(3)
C19 0.026(3) 0.015(2) 0.039(3) 0.004(2) -0.004(3) 0.004(2)
C20 0.027(3) 0.019(2) 0.036(3) 0.001(2) -0.005(3) 0.003(2)
C21 0.039(4) 0.025(3) 0.036(4) 0.004(2) -0.003(3) 0.004(2)
C22 0.034(4) 0.032(3) 0.034(3) 0.005(2) 0.004(3) 0.002(3)
C23 0.034(4) 0.036(4) 0.035(4) 0.005(2) 0.004(3) -0.008(2)
C24 0.036(4) 0.020(2) 0.043(4) -0.002(2) 0.001(3) -0.001(2)

loop_
_atom_type_symbol
_atom_type_description
_atom_type_scat_dispersion_real
_atom_type_scat_dispersion_imag
_atom_type_scat_source
C C 0.0033 0.0016 'International Tables Vol C Tables 4.2.6.8 and 6.1.1.4'
N N 0.0061 0.0033 'International Tables Vol C Tables 4.2.6.8 and 6.1.1.4'
O O 0.0106 0.0060 'International Tables Vol C Tables 4.2.6.8 and 6.1.1.4'
S S 0.1246 0.1234 'International Tables Vol C Tables 4.2.6.8 and 6.1.1.4'
In In -0.7276 1.3100 'International Tables Vol C Tables 4.2.6.8 and 6.1.1.4'
H H 0.0000 0.0000 'International Tables Vol C Tables 4.2.6.8 and 6.1.1.4'

loop_
_exptl_crystal_face_index_h
_exptl_crystal_face_index_k
_exptl_crystal_face_index_l
_exptl_crystal_face_perp_dist
1 -1 -1 0.059
2 2 -1 0.071
-5 6 5 0.063
-5 -4 3 0.077
0 -5 -1 0.091
-1 1 -9 0.006
1 -1 6 0.024

loop_
_geom_angle_atom_site_label_1
_geom_angle_atom_site_label_2
_geom_angle_atom_site_label_3
_geom_angle
_geom_angle_site_symmetry_1
_geom_angle_site_symmetry_3
O1 In1 N3 70.34(16) . .
O1 In1 S1 105.74(12) . .
N3 In1 S1 111.94(12) . .
O1 In1 N1 78.31(14) . 3_746
N3 In1 N1 148.63(18) . 3_746
S1 In1 N1 77.31(13) . 3_746
O1 In1 S2 103.41(12) . .
N3 In1 S2 101.83(12) . .
S1 In1 S2 141.05(5) . .
N1 In1 S2 83.97(12) 3_746 .
O1 In1 N2 138.21(12) . .
N3 In1 N2 67.93(15) . .
S1 In1 N2 87.93(11) . .
N1 In1 N2 143.45(15) 3_746 .
S2 In1 N2 87.25(11) . .
C1 S1 In1 105.8(2) . .
C7 S2 In1 97.06(17) . .
C13 N1 C17 116.9(5) . .
C13 N1 In1 122.8(4) . 3_756
C17 N1 In1 120.0(3) . 3_756
C24 N2 C20 117.6(5) . .
C24 N2 In1 127.6(3) . .
C20 N2 In1 113.8(4) . .
C19 N3 N4 118.7(4) . .
C19 N3 In1 123.2(3) . .
N4 N3 In1 117.8(3) . .
C18 N4 N3 109.7(4) . .
C18 O1 In1 114.9(4) . .
C2 C1 C6 117.7(6) . .
C2 C1 S1 121.5(5) . .
C6 C1 S1 120.8(4) . .
C3 C2 C1 119.6(7) . .
C3 C2 H2 120.2 . .
C1 C2 H2 120.2 . .
C4 C3 C2 121.0(6) . .
C4 C3 H3 119.5 . .
C2 C3 H3 119.5 . .
C3 C4 C5 120.5(7) . .
C3 C4 H4 119.8 . .
C5 C4 H4 119.8 . .
C6 C5 C4 119.1(7) . .
C6 C5 H5 120.4 . .
C4 C5 H5 120.4 . .
C5 C6 C1 121.9(5) . .
C5 C6 H6 119.0 . .
C1 C6 H6 119.0 . .
C8 C7 C12 119.9(5) . .
C8 C7 S2 120.5(5) . .
C12 C7 S2 119.5(4) . .
C7 C8 C9 120.0(6) . .
C7 C8 H8 120.0 . .
C9 C8 H8 120.0 . .
C10 C9 C8 119.9(6) . .
C10 C9 H9 120.1 . .
C8 C9 H9 120.1 . .
C9 C10 C11 120.7(5) . .
C9 C10 H10 119.7 . .
C11 C10 H10 119.7 . .
C12 C11 C10 119.2(7) . .
C12 C11 H11 120.4 . .
C10 C11 H11 120.4 . .
C11 C12 C7 120.3(6) . .
C11 C12 H12 119.9 . .
C7 C12 H12 119.9 . .
N1 C13 C14 123.5(6) . .
N1 C13 H13 118.3 . .
C14 C13 H13 118.3 . .
C13 C14 C15 119.4(5) . .
C13 C14 H14 120.3 . .
C15 C14 H14 120.3 . .
C14 C15 C16 117.3(5) . .
C14 C15 C18 120.5(5) . .
C16 C15 C18 122.2(6) . .
C17 C16 C15 119.4(6) . .
C17 C16 H16 120.3 . .
C15 C16 H16 120.3 . .
N1 C17 C16 123.3(5) . .
N1 C17 H17 118.3 . .
C16 C17 H17 118.3 . .
O1 C18 N4 127.2(6) . .
O1 C18 C15 118.3(6) . .
N4 C18 C15 114.5(4) . .
N3 C19 C20 118.5(4) . .
N3 C19 H19 120.8 . .
C20 C19 H19 120.8 . .
N2 C20 C21 121.8(5) . .
N2 C20 C19 115.7(5) . .
C21 C20 C19 122.4(5) . .
C22 C21 C20 119.9(5) . .
C22 C21 H21 120.1 . .
C20 C21 H21 120.1 . .
C21 C22 C23 118.3(6) . .
C21 C22 H22 120.8 . .
C23 C22 H22 120.8 . .
C22 C23 C24 118.6(5) . .
C22 C23 H23 120.7 . .
C24 C23 H23 120.7 . .
N2 C24 C23 123.8(5) . .
N2 C24 H24 118.1 . .
C23 C24 H24 118.1 . .

loop_
_geom_bond_atom_site_label_1
_geom_bond_atom_site_label_2
_geom_bond_distance
_geom_bond_site_symmetry_2
In1 O1 2.214(4) .
In1 N3 2.273(4) .
In1 S1 2.4386(16) .
In1 N1 2.462(6) 3_746
In1 S2 2.4647(17) .
In1 N2 2.468(5) .
S1 C1 1.766(6) .
S2 C7 1.786(5) .
N1 C13 1.345(7) .
N1 C17 1.356(8) .
N1 In1 2.462(6) 3_756
N2 C24 1.317(7) .
N2 C20 1.359(6) .
N3 C19 1.261(7) .
N3 N4 1.386(6) .
N4 C18 1.325(9) .
O1 C18 1.287(6) .
C1 C2 1.400(7) .
C1 C6 1.403(9) .
C2 C3 1.396(10) .
C2 H2 0.9500 .
C3 C4 1.357(11) .
C3 H3 0.9500 .
C4 C5 1.387(9) .
C4 H4 0.9500 .
C5 C6 1.371(9) .
C5 H5 0.9500 .
C6 H6 0.9500 .
C7 C8 1.378(8) .
C7 C12 1.404(9) .
C8 C9 1.404(8) .
C8 H8 0.9500 .
C9 C10 1.375(10) .
C9 H9 0.9500 .
C10 C11 1.402(10) .
C10 H10 0.9500 .
C11 C12 1.385(8) .
C11 H11 0.9500 .
C12 H12 0.9500 .
C13 C14 1.383(9) .
C13 H13 0.9500 .
C14 C15 1.397(8) .
C14 H14 0.9500 .
C15 C16 1.404(7) .
C15 C18 1.482(9) .
C16 C17 1.377(8) .
C16 H16 0.9500 .
C17 H17 0.9500 .
C19 C20 1.459(8) .
C19 H19 0.9500 .
C20 C21 1.396(9) .
C21 C22 1.367(8) .
C21 H21 0.9500 .
C22 C23 1.390(8) .
C22 H22 0.9500 .
C23 C24 1.393(9) .
C23 H23 0.9500 .
C24 H24 0.9500 .
